data_7124750
loop_
_publ_author_name
'Paul, Ursula S. D.'
'Braunschweig, Holger'
'Radius, Udo'

_publ_section_title
;
 Iridium-catalysed dehydrocoupling of aryl phosphine-borane adducts:
 synthesis and characterisation of high molecular weight
 poly(phosphinoboranes).
;
_journal_issue 55
_journal_name_full 'Chemical communications (Cambridge, England)'
_journal_page_first 8573
_journal_page_last 8576
_journal_paper_doi 10.1039/c6cc04363a
_journal_volume 52
_journal_year 2016
_chemical_formula_moiety 'C31 H54 Ir O2 P3, C5 H12'
_chemical_formula_sum 'C36 H66 Ir O2 P3'
_chemical_formula_weight 815.99
_space_group_crystal_system triclinic
_space_group_IT_number 2
_space_group_name_Hall '-P 1'
_space_group_name_H-M_alt 'P -1'
_atom_sites_solution_hydrogens mixed
_audit_creation_method SHELXL-2014/6
_audit_update_record
;
2016-04-06 deposited with the CCDC.
2016-06-13 downloaded from the CCDC.
;
_cell_angle_alpha 78.1840(10)
_cell_angle_beta 72.9730(10)
_cell_angle_gamma 73.4180(10)
_cell_formula_units_Z 2
_cell_length_a 10.9010(13)
_cell_length_b 12.6860(15)
_cell_length_c 15.2272(17)
_cell_measurement_reflns_used 9871
_cell_measurement_temperature 168(2)
_cell_measurement_theta_max 26.21
_cell_measurement_theta_min 2.28
_cell_volume 1912.8(4)
_computing_cell_refinement 'Saint-NT v. 7.23'
_computing_data_collection 'APEX2 ver. 2014.1 (Bruker AXS)'
_computing_data_reduction 'Saint-NT v. 7.23'
_computing_molecular_graphics 'XP ver. 5.1 (Bruker AXS, 1998)'
_computing_publication_material 'SHELXL-2014 (Sheldrick, 2014)'
_computing_structure_refinement 'SHELXL-2014/6 (Sheldrick, 2014)'
_computing_structure_solution 'SHELXL-2014 (Sheldrick, 2014)'
_diffrn_ambient_temperature 168(2)
_diffrn_measured_fraction_theta_full 1.000
_diffrn_measured_fraction_theta_max 0.999
_diffrn_measurement_device_type 'CCD area detector'
_diffrn_measurement_method 'phi and omega scans'
_diffrn_radiation_monochromator graphite
_diffrn_radiation_source 'fine-focus sealed tube'
_diffrn_radiation_type MoK\a
_diffrn_radiation_wavelength 0.71073
_diffrn_reflns_av_R_equivalents 0.0309
_diffrn_reflns_av_unetI/netI 0.0210
_diffrn_reflns_Laue_measured_fraction_full 1.000
_diffrn_reflns_Laue_measured_fraction_max 0.999
_diffrn_reflns_limit_h_max 13
_diffrn_reflns_limit_h_min -13
_diffrn_reflns_limit_k_max 15
_diffrn_reflns_limit_k_min -15
_diffrn_reflns_limit_l_max 18
_diffrn_reflns_limit_l_min -18
_diffrn_reflns_number 40878
_diffrn_reflns_point_group_measured_fraction_full 1.000
_diffrn_reflns_point_group_measured_fraction_max 0.999
_diffrn_reflns_theta_full 26.000
_diffrn_reflns_theta_max 26.221
_diffrn_reflns_theta_min 1.690
_exptl_absorpt_coefficient_mu 3.644
_exptl_absorpt_correction_T_max 0.7453
_exptl_absorpt_correction_T_min 0.5678
_exptl_absorpt_correction_type analytical
_exptl_absorpt_process_details 'Sadabs 2014/3 (Bruker 2014)'
_exptl_crystal_colour yellow
_exptl_crystal_density_diffrn 1.417
_exptl_crystal_description plate
_exptl_crystal_F_000 840
_exptl_crystal_size_max 0.150
_exptl_crystal_size_mid 0.150
_exptl_crystal_size_min 0.050
_refine_diff_density_max 0.531
_refine_diff_density_min -0.421
_refine_diff_density_rms 0.070
_refine_ls_extinction_method none
_refine_ls_goodness_of_fit_ref 1.069
_refine_ls_hydrogen_treatment mixed
_refine_ls_matrix_type full
_refine_ls_number_parameters 460
_refine_ls_number_reflns 7704
_refine_ls_number_restraints 140
_refine_ls_restrained_S_all 1.075
_refine_ls_R_factor_all 0.0189
_refine_ls_R_factor_gt 0.0176
_refine_ls_shift/su_max 0.002
_refine_ls_shift/su_mean 0.000
_refine_ls_structure_factor_coef Fsqd
_refine_ls_weighting_details 'w=1/[\s^2^(Fo^2^)+(0.0207P)^2^+0.9085P] where P=(Fo^2^+2Fc^2^)/3'
_refine_ls_weighting_scheme calc
_refine_ls_wR_factor_gt 0.0412
_refine_ls_wR_factor_ref 0.0418
_reflns_Friedel_coverage 0.000
_reflns_number_gt 7383
_reflns_number_total 7704
_reflns_threshold_expression 'I > 2\s(I)'
_cod_data_source_file c6cc04363a2.cif
_cod_data_source_block compound_7c
_cod_database_code 7124750
_shelx_space_group_comment
;
The symmetry employed for this shelxl refinement is uniquely defined
by the following loop, which should always be used as a source of
symmetry information in preference to the above space-group names.
They are only intended as comments.
;
_shelx_estimated_absorpt_t_min 0.611
_shelx_estimated_absorpt_t_max 0.839
_shelxl_version_number 2014/6

loop_
_space_group_symop_operation_xyz
'x, y, z'
'-x, -y, -z'

loop_
_atom_site_label
_atom_site_type_symbol
_atom_site_fract_x
_atom_site_fract_y
_atom_site_fract_z
_atom_site_U_iso_or_equiv
_atom_site_adp_type
_atom_site_occupancy
_atom_site_site_symmetry_order
_atom_site_calc_flag
_atom_site_refinement_flags_posn
_atom_site_refinement_flags_adp
_atom_site_refinement_flags_occupancy
_atom_site_disorder_assembly
_atom_site_disorder_group
Ir1 Ir 0.79167(2) 0.35964(2) 0.25466(2) 0.01525(3) Uani 1 1 d . . . . .
H1 H 0.716(2) 0.488(2) 0.0764(17) 0.030(7) Uiso 1 1 d . . . . .
C1 C 0.9309(2) 0.28977(18) 0.33059(14) 0.0186(4) Uani 1 1 d . . . . .
O1 O 0.95800(16) 0.46861(13) 0.33387(11) 0.0251(4) Uani 1 1 d . . . . .
P1 P 0.83321(6) 0.51440(5) 0.28453(4) 0.01722(11) Uani 1 1 d . . . . .
P2 P 0.80074(6) 0.17254(5) 0.26990(4) 0.01912(12) Uani 1 1 d . . . . .
H2 H 0.581(3) 0.551(2) 0.1800(18) 0.033(7) Uiso 1 1 d . . . . .
C2 C 0.9912(2) 0.35444(19) 0.35950(15) 0.0215(5) Uani 1 1 d . . . . .
O2 O 0.92370(17) 0.10819(13) 0.31895(12) 0.0272(4) Uani 1 1 d . . . . .
P3 P 0.65593(6) 0.45338(5) 0.15733(4) 0.02010(12) Uani 1 1 d . . . . .
C3 C 1.0847(2) 0.3110(2) 0.41091(16) 0.0279(5) Uani 1 1 d . . . . .
H3 H 1.1215 0.3583 0.4312 0.033 Uiso 1 1 calc R U . . .
C8 C 0.6977(3) 0.5053(2) 0.46749(17) 0.0375(6) Uani 1 1 d . . . . .
H8A H 0.6840 0.4376 0.4542 0.056 Uiso 1 1 calc R U . . .
H8B H 0.6229 0.5367 0.5165 0.056 Uiso 1 1 calc R U . . .
H8C H 0.7794 0.4873 0.4879 0.056 Uiso 1 1 calc R U . . .
C7 C 0.7082(2) 0.5906(2) 0.37900(16) 0.0255(5) Uani 1 1 d . . . . .
C6 C 0.9751(2) 0.17670(19) 0.35173(16) 0.0231(5) Uani 1 1 d . . . . .
C5 C 1.0689(2) 0.1280(2) 0.40244(17) 0.0302(6) Uani 1 1 d . . . . .
H5 H 1.0953 0.0497 0.4165 0.036 Uiso 1 1 calc R U . . .
C4 C 1.1227(2) 0.1969(2) 0.43189(17) 0.0310(6) Uani 1 1 d . . . . .
H4 H 1.1866 0.1654 0.4670 0.037 Uiso 1 1 calc R U . . .
C9 C 0.7483(3) 0.6874(2) 0.40004(18) 0.0337(6) Uani 1 1 d . . . . .
H9A H 0.7464 0.7471 0.3479 0.051 Uiso 1 1 calc R U . . .
H9B H 0.8378 0.6618 0.4095 0.051 Uiso 1 1 calc R U . . .
H9C H 0.6863 0.7151 0.4562 0.051 Uiso 1 1 calc R U . . .
C10 C 0.5722(2) 0.6311(2) 0.35733(19) 0.0346(6) Uani 1 1 d . . . . .
H10A H 0.5776 0.6845 0.3006 0.052 Uiso 1 1 calc R U . . .
H10B H 0.5077 0.6670 0.4090 0.052 Uiso 1 1 calc R U . . .
H10C H 0.5446 0.5677 0.3485 0.052 Uiso 1 1 calc R U . . .
C11 C 0.9038(2) 0.61620(18) 0.18807(15) 0.0209(5) Uani 1 1 d . . . . .
C12 C 0.9995(2) 0.6660(2) 0.21412(17) 0.0288(5) Uani 1 1 d . . . . .
H12A H 1.0354 0.7165 0.1612 0.043 Uiso 1 1 calc R U . . .
H12B H 1.0719 0.6062 0.2308 0.043 Uiso 1 1 calc R U . . .
H12C H 0.9520 0.7070 0.2670 0.043 Uiso 1 1 calc R U . . .
C13 C 0.7932(2) 0.7091(2) 0.15730(17) 0.0287(5) Uani 1 1 d . . . . .
H13A H 0.8316 0.7557 0.1023 0.043 Uiso 1 1 calc R U . . .
H13B H 0.7458 0.7544 0.2075 0.043 Uiso 1 1 calc R U . . .
H13C H 0.7315 0.6764 0.1425 0.043 Uiso 1 1 calc R U . . .
C14 C 0.9841(2) 0.5535(2) 0.10527(16) 0.0282(5) Uani 1 1 d . . . . .
H14A H 0.9258 0.5228 0.0847 0.042 Uiso 1 1 calc R U . . .
H14B H 1.0546 0.4930 0.1238 0.042 Uiso 1 1 calc R U . . .
H14C H 1.0231 0.6046 0.0544 0.042 Uiso 1 1 calc R U . . .
C15 C 0.6634(3) 0.1194(2) 0.35977(17) 0.0283(5) Uani 1 1 d . . . . .
C16 C 0.5303(3) 0.1787(2) 0.3388(2) 0.0399(7) Uani 1 1 d . . . . .
H16A H 0.5287 0.1614 0.2793 0.060 Uiso 1 1 calc R U . . .
H16B H 0.5171 0.2590 0.3356 0.060 Uiso 1 1 calc R U . . .
H16C H 0.4595 0.1538 0.3880 0.060 Uiso 1 1 calc R U . . .
C17 C 0.6824(3) -0.0064(2) 0.3707(2) 0.0394(7) Uani 1 1 d . . . . .
H17A H 0.6744 -0.0272 0.3145 0.059 Uiso 1 1 calc R U . . .
H17B H 0.6147 -0.0291 0.4240 0.059 Uiso 1 1 calc R U . . .
H17C H 0.7702 -0.0434 0.3807 0.059 Uiso 1 1 calc R U . . .
C18 C 0.6656(3) 0.1481(2) 0.45278(18) 0.0395(7) Uani 1 1 d . . . . .
H18A H 0.7469 0.1041 0.4700 0.059 Uiso 1 1 calc R U . . .
H18B H 0.5889 0.1313 0.5009 0.059 Uiso 1 1 calc R U . . .
H18C H 0.6622 0.2273 0.4466 0.059 Uiso 1 1 calc R U . . .
C19 C 0.8576(2) 0.09419(19) 0.16688(17) 0.0256(5) Uani 1 1 d . . . . .
C20 C 0.9583(3) 0.1497(2) 0.09307(18) 0.0360(6) Uani 1 1 d . . . . .
H20A H 0.9877 0.1128 0.0373 0.054 Uiso 1 1 calc R U . . .
H20B H 1.0345 0.1434 0.1172 0.054 Uiso 1 1 calc R U . . .
H20C H 0.9170 0.2282 0.0776 0.054 Uiso 1 1 calc R U . . .
C21 C 0.7406(3) 0.1011(2) 0.12805(19) 0.0351(6) Uani 1 1 d . . . . .
H21A H 0.6904 0.1785 0.1205 0.053 Uiso 1 1 calc R U . . .
H21B H 0.6832 0.0559 0.1710 0.053 Uiso 1 1 calc R U . . .
H21C H 0.7734 0.0735 0.0678 0.053 Uiso 1 1 calc R U . . .
C22 C 0.9287(3) -0.0281(2) 0.1880(2) 0.0389(7) Uani 1 1 d . . . . .
H22A H 0.9644 -0.0617 0.1304 0.058 Uiso 1 1 calc R U . . .
H22B H 0.8659 -0.0681 0.2315 0.058 Uiso 1 1 calc R U . . .
H22C H 1.0011 -0.0324 0.2155 0.058 Uiso 1 1 calc R U . . .
C23 C 0.5299(2) 0.40410(18) 0.13109(15) 0.0197(4) Uani 1 1 d . . . . .
C24 C 0.5544(2) 0.35906(19) 0.04870(15) 0.0213(5) Uani 1 1 d . . . . .
C25 C 0.4585(2) 0.31426(19) 0.03664(16) 0.0242(5) Uani 1 1 d . . . . .
H25 H 0.4745 0.2839 -0.0189 0.029 Uiso 1 1 calc R U . . .
C26 C 0.3406(2) 0.3125(2) 0.10295(17) 0.0253(5) Uani 1 1 d . . . . .
C27 C 0.3161(2) 0.3612(2) 0.18155(16) 0.0257(5) Uani 1 1 d . . . . .
H27 H 0.2345 0.3626 0.2267 0.031 Uiso 1 1 calc R U . . .
C28 C 0.4076(2) 0.40831(19) 0.19645(15) 0.0235(5) Uani 1 1 d . . . . .
C29 C 0.6800(2) 0.3577(2) -0.02669(17) 0.0294(5) Uani 1 1 d . . . . .
H29A H 0.6824 0.3145 -0.0739 0.044 Uiso 1 1 calc R U . . .
H29B H 0.7562 0.3238 -0.0002 0.044 Uiso 1 1 calc R U . . .
H29C H 0.6830 0.4339 -0.0550 0.044 Uiso 1 1 calc R U . . .
C30 C 0.2401(3) 0.2595(2) 0.0905(2) 0.0371(6) Uani 1 1 d . . . . .
H30A H 0.1766 0.3156 0.0608 0.056 Uiso 1 1 calc R U . . .
H30B H 0.1932 0.2283 0.1512 0.056 Uiso 1 1 calc R U . . .
H30C H 0.2852 0.2002 0.0515 0.056 Uiso 1 1 calc R U . . .
C31 C 0.3711(3) 0.4658(2) 0.28119(17) 0.0321(6) Uani 1 1 d . . . . .
H31A H 0.3548 0.5463 0.2627 0.048 Uiso 1 1 calc R U . . .
H31B H 0.4437 0.4410 0.3120 0.048 Uiso 1 1 calc R U . . .
H31C H 0.2910 0.4475 0.3239 0.048 Uiso 1 1 calc R U . . .
H101 H 0.678(3) 0.368(3) 0.327(2) 0.056(10) Uiso 1 1 d . . . . .
H102 H 0.902(3) 0.352(3) 0.174(2) 0.059(10) Uiso 1 1 d . . . . .
C1_1 C 1.2464(7) -0.1482(6) 0.3119(5) 0.0694(13) Uani 0.638(5) 1 d . U P A 1
H1A_1 H 1.1730 -0.0806 0.3161 0.083 Uiso 0.638(5) 1 calc R U P A 1
H1B_1 H 1.3157 -0.1355 0.3356 0.083 Uiso 0.638(5) 1 calc R U P A 1
C2_1 C 1.4448(10) -0.0307(9) 0.1738(7) 0.102(2) Uani 0.638(5) 1 d . U P A 1
H2A_1 H 1.4783 0.0261 0.1262 0.153 Uiso 0.638(5) 1 calc R U P A 1
H2B_1 H 1.5182 -0.0946 0.1820 0.153 Uiso 0.638(5) 1 calc R U P A 1
H2C_1 H 1.4030 0.0000 0.2325 0.153 Uiso 0.638(5) 1 calc R U P A 1
C3_1 C 1.3388(8) -0.0691(6) 0.1426(6) 0.0864(15) Uani 0.638(5) 1 d . U P A 1
H3A_1 H 1.2596 -0.0073 0.1407 0.104 Uiso 0.638(5) 1 calc R U P A 1
H3B_1 H 1.3768 -0.0925 0.0801 0.104 Uiso 0.638(5) 1 calc R U P A 1
C4_1 C 1.3014(7) -0.1666(6) 0.2138(5) 0.0758(13) Uani 0.638(5) 1 d . U P A 1
H4A_1 H 1.2361 -0.1915 0.1946 0.091 Uiso 0.638(5) 1 calc R U P A 1
H4B_1 H 1.3815 -0.2286 0.2102 0.091 Uiso 0.638(5) 1 calc R U P A 1
C5_1 C 1.1941(7) -0.2484(7) 0.3744(6) 0.0683(17) Uani 0.638(5) 1 d . U P A 1
H5A_1 H 1.1316 -0.2660 0.3479 0.102 Uiso 0.638(5) 1 calc R U P A 1
H5B_1 H 1.1494 -0.2289 0.4369 0.102 Uiso 0.638(5) 1 calc R U P A 1
H5C_1 H 1.2685 -0.3131 0.3775 0.102 Uiso 0.638(5) 1 calc R U P A 1
C11_1 C 1.2309(12) -0.2083(10) 0.2816(9) 0.0706(16) Uani 0.362(5) 1 d . U P A 2
H11A_1 H 1.1822 -0.1988 0.2338 0.085 Uiso 0.362(5) 1 calc R U P A 2
H11B_1 H 1.2966 -0.2806 0.2781 0.085 Uiso 0.362(5) 1 calc R U P A 2
C12_1 C 1.4757(18) -0.0432(15) 0.1216(13) 0.095(3) Uani 0.362(5) 1 d . U P A 2
H12A_1 H 1.4659 0.0205 0.1524 0.143 Uiso 0.362(5) 1 calc R U P A 2
H12B_1 H 1.4518 -0.0168 0.0623 0.143 Uiso 0.362(5) 1 calc R U P A 2
H12C_1 H 1.5676 -0.0867 0.1107 0.143 Uiso 0.362(5) 1 calc R U P A 2
C13_1 C 1.3982(15) -0.1051(12) 0.1741(11) 0.0857(19) Uani 0.362(5) 1 d . U P A 2
H13A_1 H 1.4619 -0.1782 0.1779 0.103 Uiso 0.362(5) 1 calc R U P A 2
H13B_1 H 1.3489 -0.1100 0.1304 0.103 Uiso 0.362(5) 1 calc R U P A 2
C14_1 C 1.3039(13) -0.1163(11) 0.2594(10) 0.0728(16) Uani 0.362(5) 1 d . U P A 2
H14A_1 H 1.2364 -0.0450 0.2637 0.087 Uiso 0.362(5) 1 calc R U P A 2
H14B_1 H 1.3492 -0.1259 0.3092 0.087 Uiso 0.362(5) 1 calc R U P A 2
C15_1 C 1.1447(15) -0.2108(12) 0.3658(11) 0.072(3) Uani 0.362(5) 1 d . U P A 2
H15A_1 H 1.1867 -0.2033 0.4122 0.108 Uiso 0.362(5) 1 calc R U P A 2
H15B_1 H 1.1184 -0.2814 0.3818 0.108 Uiso 0.362(5) 1 calc R U P A 2
H15C_1 H 1.0663 -0.1494 0.3645 0.108 Uiso 0.362(5) 1 calc R U P A 2

loop_
_atom_site_aniso_label
_atom_site_aniso_U_11
_atom_site_aniso_U_22
_atom_site_aniso_U_33
_atom_site_aniso_U_23
_atom_site_aniso_U_13
_atom_site_aniso_U_12
Ir1 0.01690(5) 0.01420(5) 0.01608(5) -0.00162(3) -0.00574(3) -0.00453(3)
C1 0.0175(11) 0.0227(11) 0.0158(10) -0.0003(9) -0.0061(8) -0.0048(9)
O1 0.0314(9) 0.0239(8) 0.0279(9) 0.0008(7) -0.0158(7) -0.0130(7)
P1 0.0206(3) 0.0167(3) 0.0162(3) -0.0028(2) -0.0049(2) -0.0065(2)
P2 0.0224(3) 0.0147(3) 0.0215(3) -0.0016(2) -0.0074(2) -0.0049(2)
C2 0.0223(11) 0.0257(12) 0.0175(11) 0.0005(9) -0.0062(9) -0.0082(10)
O2 0.0341(9) 0.0167(8) 0.0337(9) -0.0017(7) -0.0180(8) -0.0020(7)
P3 0.0211(3) 0.0190(3) 0.0229(3) 0.0010(2) -0.0102(2) -0.0069(2)
C3 0.0288(13) 0.0367(14) 0.0235(12) -0.0002(10) -0.0125(10) -0.0127(11)
C8 0.0518(17) 0.0435(16) 0.0176(12) -0.0067(11) 0.0018(11) -0.0210(14)
C7 0.0316(13) 0.0264(12) 0.0203(11) -0.0101(10) -0.0011(10) -0.0105(10)
C6 0.0242(12) 0.0247(12) 0.0213(11) -0.0027(9) -0.0075(9) -0.0058(10)
C5 0.0311(14) 0.0256(13) 0.0313(13) 0.0014(10) -0.0143(11) 0.0002(10)
C4 0.0283(13) 0.0373(14) 0.0289(13) 0.0025(11) -0.0167(11) -0.0055(11)
C9 0.0449(16) 0.0319(14) 0.0289(13) -0.0166(11) -0.0033(12) -0.0134(12)
C10 0.0260(13) 0.0393(15) 0.0363(14) -0.0175(12) 0.0015(11) -0.0051(11)
C11 0.0254(12) 0.0171(11) 0.0215(11) -0.0011(9) -0.0060(9) -0.0082(9)
C12 0.0322(13) 0.0262(13) 0.0323(13) -0.0017(10) -0.0086(11) -0.0145(11)
C13 0.0319(13) 0.0251(13) 0.0296(13) 0.0026(10) -0.0107(11) -0.0087(11)
C14 0.0308(13) 0.0306(13) 0.0236(12) -0.0062(10) 0.0017(10) -0.0148(11)
C15 0.0324(13) 0.0207(12) 0.0306(13) 0.0029(10) -0.0063(11) -0.0105(10)
C16 0.0282(14) 0.0365(15) 0.0511(17) 0.0014(13) -0.0043(12) -0.0125(12)
C17 0.0509(18) 0.0271(14) 0.0397(16) 0.0055(12) -0.0091(13) -0.0178(13)
C18 0.0515(18) 0.0369(15) 0.0255(13) 0.0013(11) 0.0010(12) -0.0183(13)
C19 0.0322(13) 0.0176(11) 0.0284(12) -0.0074(9) -0.0093(10) -0.0034(10)
C20 0.0382(15) 0.0366(15) 0.0319(14) -0.0152(12) 0.0024(12) -0.0109(12)
C21 0.0467(16) 0.0316(14) 0.0345(14) -0.0050(11) -0.0181(12) -0.0122(12)
C22 0.0507(17) 0.0216(13) 0.0443(16) -0.0128(12) -0.0166(14) 0.0022(12)
C23 0.0201(11) 0.0189(11) 0.0215(11) 0.0007(9) -0.0096(9) -0.0046(9)
C24 0.0210(11) 0.0217(11) 0.0200(11) -0.0006(9) -0.0072(9) -0.0027(9)
C25 0.0269(12) 0.0258(12) 0.0231(12) -0.0044(9) -0.0124(10) -0.0041(10)
C26 0.0224(12) 0.0272(12) 0.0297(13) -0.0012(10) -0.0116(10) -0.0078(10)
C27 0.0193(11) 0.0317(13) 0.0254(12) -0.0007(10) -0.0056(9) -0.0071(10)
C28 0.0244(12) 0.0253(12) 0.0203(11) -0.0004(9) -0.0088(9) -0.0039(10)
C29 0.0252(13) 0.0353(14) 0.0254(12) -0.0046(10) -0.0030(10) -0.0068(11)
C30 0.0314(14) 0.0408(16) 0.0475(16) -0.0092(13) -0.0136(12) -0.0156(12)
C31 0.0281(13) 0.0415(15) 0.0278(13) -0.0120(11) -0.0039(10) -0.0081(11)
C1_1 0.074(3) 0.061(3) 0.083(3) -0.027(2) -0.036(2) -0.002(2)
C2_1 0.096(5) 0.088(4) 0.127(6) 0.004(5) -0.042(4) -0.029(3)
C3_1 0.078(3) 0.069(3) 0.109(3) 0.003(3) -0.034(3) -0.011(2)
C4_1 0.075(3) 0.062(3) 0.089(3) -0.009(2) -0.028(2) -0.007(2)
C5_1 0.066(4) 0.074(4) 0.060(3) -0.027(3) -0.016(3) 0.004(3)
C11_1 0.074(3) 0.061(3) 0.083(3) -0.015(3) -0.033(3) -0.010(3)
C12_1 0.085(5) 0.081(5) 0.120(6) -0.008(5) -0.026(5) -0.023(4)
C13_1 0.081(4) 0.073(3) 0.102(4) -0.002(3) -0.033(3) -0.013(3)
C14_1 0.074(3) 0.063(3) 0.091(3) -0.014(3) -0.037(3) -0.012(2)
C15_1 0.081(6) 0.066(6) 0.071(4) -0.017(5) -0.029(4) -0.004(4)

loop_
_atom_type_symbol
_atom_type_description
_atom_type_scat_dispersion_real
_atom_type_scat_dispersion_imag
_atom_type_scat_source
C C 0.0033 0.0016 'International Tables Vol C Tables 4.2.6.8 and 6.1.1.4'
H H 0.0000 0.0000 'International Tables Vol C Tables 4.2.6.8 and 6.1.1.4'
O O 0.0106 0.0060 'International Tables Vol C Tables 4.2.6.8 and 6.1.1.4'
P P 0.1023 0.0942 'International Tables Vol C Tables 4.2.6.8 and 6.1.1.4'
Ir Ir -1.4442 7.9887 'International Tables Vol C Tables 4.2.6.8 and 6.1.1.4'

loop_
_geom_angle_atom_site_label_1
_geom_angle_atom_site_label_2
_geom_angle_atom_site_label_3
_geom_angle
C1 Ir1 P1 78.48(6)
C1 Ir1 P2 77.89(6)
P1 Ir1 P2 155.94(2)
C1 Ir1 P3 171.88(6)
P1 Ir1 P3 96.10(2)
P2 Ir1 P3 107.87(2)
C1 Ir1 H101 99.0(13)
P1 Ir1 H101 91.9(13)
P2 Ir1 H101 87.4(13)
P3 Ir1 H101 87.2(13)
C1 Ir1 H102 86.0(13)
P1 Ir1 H102 90.7(13)
P2 Ir1 H102 92.1(13)
P3 Ir1 H102 88.1(13)
H101 Ir1 H102 174.8(16)
C6 C1 C2 115.5(2)
C6 C1 Ir1 122.77(16)
C2 C1 Ir1 121.61(16)
C2 O1 P1 115.05(14)
O1 P1 C7 98.95(10)
O1 P1 C11 98.79(9)
C7 P1 C11 109.88(10)
O1 P1 Ir1 105.85(6)
C7 P1 Ir1 117.27(8)
C11 P1 Ir1 121.42(7)
O2 P2 C19 97.83(10)
O2 P2 C15 98.57(10)
C19 P2 C15 110.13(11)
O2 P2 Ir1 105.52(6)
C19 P2 Ir1 122.16(8)
C15 P2 Ir1 117.33(8)
C3 C2 C1 123.5(2)
C3 C2 O1 118.4(2)
C1 C2 O1 118.07(19)
C6 O2 P2 115.33(14)
C23 P3 Ir1 126.85(7)
C23 P3 H1 100.8(11)
Ir1 P3 H1 114.8(11)
C23 P3 H2 97.5(11)
Ir1 P3 H2 114.7(11)
H1 P3 H2 97.0(16)
C4 C3 C2 118.2(2)
C4 C3 H3 120.9
C2 C3 H3 120.9
C7 C8 H8A 109.5
C7 C8 H8B 109.5
H8A C8 H8B 109.5
C7 C8 H8C 109.5
H8A C8 H8C 109.5
H8B C8 H8C 109.5
C9 C7 C10 110.1(2)
C9 C7 C8 107.1(2)
C10 C7 C8 108.4(2)
C9 C7 P1 114.11(17)
C10 C7 P1 110.86(16)
C8 C7 P1 105.98(17)
C1 C6 C5 123.7(2)
C1 C6 O2 117.66(19)
C5 C6 O2 118.6(2)
C4 C5 C6 118.1(2)
C4 C5 H5 120.9
C6 C5 H5 120.9
C5 C4 C3 120.9(2)
C5 C4 H4 119.5
C3 C4 H4 119.5
C7 C9 H9A 109.5
C7 C9 H9B 109.5
H9A C9 H9B 109.5
C7 C9 H9C 109.5
H9A C9 H9C 109.5
H9B C9 H9C 109.5
C7 C10 H10A 109.5
C7 C10 H10B 109.5
H10A C10 H10B 109.5
C7 C10 H10C 109.5
H10A C10 H10C 109.5
H10B C10 H10C 109.5
C14 C11 C13 108.22(19)
C14 C11 C12 106.76(19)
C13 C11 C12 110.19(19)
C14 C11 P1 107.95(15)
C13 C11 P1 110.88(16)
C12 C11 P1 112.64(16)
C11 C12 H12A 109.5
C11 C12 H12B 109.5
H12A C12 H12B 109.5
C11 C12 H12C 109.5
H12A C12 H12C 109.5
H12B C12 H12C 109.5
C11 C13 H13A 109.5
C11 C13 H13B 109.5
H13A C13 H13B 109.5
C11 C13 H13C 109.5
H13A C13 H13C 109.5
H13B C13 H13C 109.5
C11 C14 H14A 109.5
C11 C14 H14B 109.5
H14A C14 H14B 109.5
C11 C14 H14C 109.5
H14A C14 H14C 109.5
H14B C14 H14C 109.5
C16 C15 C17 110.3(2)
C16 C15 C18 109.1(2)
C17 C15 C18 107.1(2)
C16 C15 P2 110.31(17)
C17 C15 P2 114.02(18)
C18 C15 P2 105.81(17)
C15 C16 H16A 109.5
C15 C16 H16B 109.5
H16A C16 H16B 109.5
C15 C16 H16C 109.5
H16A C16 H16C 109.5
H16B C16 H16C 109.5
C15 C17 H17A 109.5
C15 C17 H17B 109.5
H17A C17 H17B 109.5
C15 C17 H17C 109.5
H17A C17 H17C 109.5
H17B C17 H17C 109.5
C15 C18 H18A 109.5
C15 C18 H18B 109.5
H18A C18 H18B 109.5
C15 C18 H18C 109.5
H18A C18 H18C 109.5
H18B C18 H18C 109.5
C21 C19 C20 109.3(2)
C21 C19 C22 109.7(2)
C20 C19 C22 106.7(2)
C21 C19 P2 110.27(17)
C20 C19 P2 107.11(16)
C22 C19 P2 113.56(17)
C19 C20 H20A 109.5
C19 C20 H20B 109.5
H20A C20 H20B 109.5
C19 C20 H20C 109.5
H20A C20 H20C 109.5
H20B C20 H20C 109.5
C19 C21 H21A 109.5
C19 C21 H21B 109.5
H21A C21 H21B 109.5
C19 C21 H21C 109.5
H21A C21 H21C 109.5
H21B C21 H21C 109.5
C19 C22 H22A 109.5
C19 C22 H22B 109.5
H22A C22 H22B 109.5
C19 C22 H22C 109.5
H22A C22 H22C 109.5
H22B C22 H22C 109.5
C28 C23 C24 119.6(2)
C28 C23 P3 118.84(17)
C24 C23 P3 121.55(17)
C25 C24 C23 118.6(2)
C25 C24 C29 118.9(2)
C23 C24 C29 122.5(2)
C26 C25 C24 122.2(2)
C26 C25 H25 118.9
C24 C25 H25 118.9
C27 C26 C25 118.2(2)
C27 C26 C30 120.2(2)
C25 C26 C30 121.6(2)
C26 C27 C28 121.8(2)
C26 C27 H27 119.1
C28 C27 H27 119.1
C27 C28 C23 119.4(2)
C27 C28 C31 118.9(2)
C23 C28 C31 121.7(2)
C24 C29 H29A 109.5
C24 C29 H29B 109.5
H29A C29 H29B 109.5
C24 C29 H29C 109.5
H29A C29 H29C 109.5
H29B C29 H29C 109.5
C26 C30 H30A 109.5
C26 C30 H30B 109.5
H30A C30 H30B 109.5
C26 C30 H30C 109.5
H30A C30 H30C 109.5
H30B C30 H30C 109.5
C28 C31 H31A 109.5
C28 C31 H31B 109.5
H31A C31 H31B 109.5
C28 C31 H31C 109.5
H31A C31 H31C 109.5
H31B C31 H31C 109.5
C4_1 C1_1 C5_1 112.5(6)
C4_1 C1_1 H1A_1 109.1
C5_1 C1_1 H1A_1 109.1
C4_1 C1_1 H1B_1 109.1
C5_1 C1_1 H1B_1 109.1
H1A_1 C1_1 H1B_1 107.8
C3_1 C2_1 H2A_1 109.5
C3_1 C2_1 H2B_1 109.5
H2A_1 C2_1 H2B_1 109.5
C3_1 C2_1 H2C_1 109.5
H2A_1 C2_1 H2C_1 109.5
H2B_1 C2_1 H2C_1 109.5
C4_1 C3_1 C2_1 107.3(7)
C4_1 C3_1 H3A_1 110.3
C2_1 C3_1 H3A_1 110.3
C4_1 C3_1 H3B_1 110.3
C2_1 C3_1 H3B_1 110.3
H3A_1 C3_1 H3B_1 108.5
C1_1 C4_1 C3_1 118.0(7)
C1_1 C4_1 H4A_1 107.8
C3_1 C4_1 H4A_1 107.8
C1_1 C4_1 H4B_1 107.8
C3_1 C4_1 H4B_1 107.8
H4A_1 C4_1 H4B_1 107.1
C1_1 C5_1 H5A_1 109.5
C1_1 C5_1 H5B_1 109.5
H5A_1 C5_1 H5B_1 109.5
C1_1 C5_1 H5C_1 109.5
H5A_1 C5_1 H5C_1 109.5
H5B_1 C5_1 H5C_1 109.5
C15_1 C11_1 C14_1 114.0(13)
C15_1 C11_1 H11A_1 108.7
C14_1 C11_1 H11A_1 108.7
C15_1 C11_1 H11B_1 108.7
C14_1 C11_1 H11B_1 108.7
H11A_1 C11_1 H11B_1 107.6
C13_1 C12_1 H12A_1 109.5
C13_1 C12_1 H12B_1 109.5
H12A_1 C12_1 H12B_1 109.5
C13_1 C12_1 H12C_1 109.5
H12A_1 C12_1 H12C_1 109.5
H12B_1 C12_1 H12C_1 109.5
C12_1 C13_1 C14_1 144.1(16)
C12_1 C13_1 H13A_1 100.9
C14_1 C13_1 H13A_1 100.9
C12_1 C13_1 H13B_1 100.9
C14_1 C13_1 H13B_1 100.9
H13A_1 C13_1 H13B_1 104.4
C13_1 C14_1 C11_1 120.0(13)
C13_1 C14_1 H14A_1 107.3
C11_1 C14_1 H14A_1 107.3
C13_1 C14_1 H14B_1 107.3
C11_1 C14_1 H14B_1 107.3
H14A_1 C14_1 H14B_1 106.9
C11_1 C15_1 H15A_1 109.5
C11_1 C15_1 H15B_1 109.5
H15A_1 C15_1 H15B_1 109.5
C11_1 C15_1 H15C_1 109.5
H15A_1 C15_1 H15C_1 109.5
H15B_1 C15_1 H15C_1 109.5

loop_
_geom_bond_atom_site_label_1
_geom_bond_atom_site_label_2
_geom_bond_distance
Ir1 C1 2.065(2)
Ir1 P1 2.2935(6)
Ir1 P2 2.3133(6)
Ir1 P3 2.3148(6)
Ir1 H101 1.39(3)
Ir1 H102 1.45(3)
C1 C6 1.379(3)
C1 C2 1.388(3)
O1 C2 1.390(3)
O1 P1 1.6496(16)
P1 C7 1.879(2)
P1 C11 1.883(2)
P2 O2 1.6531(17)
P2 C19 1.884(2)
P2 C15 1.888(2)
C2 C3 1.387(3)
O2 C6 1.392(3)
P3 C23 1.831(2)
P3 H1 1.27(3)
P3 H2 1.32(3)
C3 C4 1.384(4)
C3 H3 0.9500
C8 C7 1.544(3)
C8 H8A 0.9800
C8 H8B 0.9800
C8 H8C 0.9800
C7 C9 1.533(3)
C7 C10 1.534(4)
C6 C5 1.389(3)
C5 C4 1.384(4)
C5 H5 0.9500
C4 H4 0.9500
C9 H9A 0.9800
C9 H9B 0.9800
C9 H9C 0.9800
C10 H10A 0.9800
C10 H10B 0.9800
C10 H10C 0.9800
C11 C14 1.535(3)
C11 C13 1.535(3)
C11 C12 1.537(3)
C12 H12A 0.9800
C12 H12B 0.9800
C12 H12C 0.9800
C13 H13A 0.9800
C13 H13B 0.9800
C13 H13C 0.9800
C14 H14A 0.9800
C14 H14B 0.9800
C14 H14C 0.9800
C15 C16 1.524(4)
C15 C17 1.529(3)
C15 C18 1.541(4)
C16 H16A 0.9800
C16 H16B 0.9800
C16 H16C 0.9800
C17 H17A 0.9800
C17 H17B 0.9800
C17 H17C 0.9800
C18 H18A 0.9800
C18 H18B 0.9800
C18 H18C 0.9800
C19 C21 1.529(3)
C19 C20 1.536(4)
C19 C22 1.538(3)
C20 H20A 0.9800
C20 H20B 0.9800
C20 H20C 0.9800
C21 H21A 0.9800
C21 H21B 0.9800
C21 H21C 0.9800
C22 H22A 0.9800
C22 H22B 0.9800
C22 H22C 0.9800
C23 C28 1.405(3)
C23 C24 1.408(3)
C24 C25 1.394(3)
C24 C29 1.506(3)
C25 C26 1.385(3)
C25 H25 0.9500
C26 C27 1.381(3)
C26 C30 1.511(3)
C27 C28 1.389(3)
C27 H27 0.9500
C28 C31 1.508(3)
C29 H29A 0.9800
C29 H29B 0.9800
C29 H29C 0.9800
C30 H30A 0.9800
C30 H30B 0.9800
C30 H30C 0.9800
C31 H31A 0.9800
C31 H31B 0.9800
C31 H31C 0.9800
C1_1 C4_1 1.478(11)
C1_1 C5_1 1.565(11)
C1_1 H1A_1 0.9900
C1_1 H1B_1 0.9900
C2_1 C3_1 1.593(13)
C2_1 H2A_1 0.9800
C2_1 H2B_1 0.9800
C2_1 H2C_1 0.9800
C3_1 C4_1 1.533(10)
C3_1 H3A_1 0.9900
C3_1 H3B_1 0.9900
C4_1 H4A_1 0.9900
C4_1 H4B_1 0.9900
C5_1 H5A_1 0.9800
C5_1 H5B_1 0.9800
C5_1 H5C_1 0.9800
C11_1 C15_1 1.350(19)
C11_1 C14_1 1.524(18)
C11_1 H11A_1 0.9900
C11_1 H11B_1 0.9900
C12_1 C13_1 1.30(2)
C12_1 H12A_1 0.9800
C12_1 H12B_1 0.9800
C12_1 H12C_1 0.9800
C13_1 C14_1 1.411(18)
C13_1 H13A_1 0.9900
C13_1 H13B_1 0.9900
C14_1 H14A_1 0.9900
C14_1 H14B_1 0.9900
C15_1 H15A_1 0.9800
C15_1 H15B_1 0.9800
C15_1 H15C_1 0.9800

loop_
_geom_torsion_atom_site_label_1
_geom_torsion_atom_site_label_2
_geom_torsion_atom_site_label_3
_geom_torsion_atom_site_label_4
_geom_torsion
C2 O1 P1 C7 111.32(16)
C2 O1 P1 C11 -136.80(16)
C2 O1 P1 Ir1 -10.48(16)
C6 C1 C2 C3 -3.6(3)
Ir1 C1 C2 C3 179.70(18)
C6 C1 C2 O1 175.10(19)
Ir1 C1 C2 O1 -1.6(3)
P1 O1 C2 C3 -172.63(17)
P1 O1 C2 C1 8.6(3)
C19 P2 O2 C6 136.36(17)
C15 P2 O2 C6 -111.80(17)
Ir1 P2 O2 C6 9.78(17)
C1 C2 C3 C4 2.1(4)
O1 C2 C3 C4 -176.5(2)
O1 P1 C7 C9 62.2(2)
C11 P1 C7 C9 -40.6(2)
Ir1 P1 C7 C9 175.34(15)
O1 P1 C7 C10 -172.72(17)
C11 P1 C7 C10 84.48(19)
Ir1 P1 C7 C10 -59.63(19)
O1 P1 C7 C8 -55.29(18)
C11 P1 C7 C8 -158.09(16)
Ir1 P1 C7 C8 57.80(18)
C2 C1 C6 C5 3.1(3)
Ir1 C1 C6 C5 179.81(18)
C2 C1 C6 O2 -175.92(19)
Ir1 C1 C6 O2 0.8(3)
P2 O2 C6 C1 -7.6(3)
P2 O2 C6 C5 173.26(18)
C1 C6 C5 C4 -1.3(4)
O2 C6 C5 C4 177.8(2)
C6 C5 C4 C3 -0.4(4)
C2 C3 C4 C5 0.0(4)
O1 P1 C11 C14 87.87(16)
C7 P1 C11 C14 -169.22(16)
Ir1 P1 C11 C14 -26.86(18)
O1 P1 C11 C13 -153.75(16)
C7 P1 C11 C13 -50.84(19)
Ir1 P1 C11 C13 91.52(16)
O1 P1 C11 C12 -29.74(18)
C7 P1 C11 C12 73.16(19)
Ir1 P1 C11 C12 -144.47(14)
O2 P2 C15 C16 172.31(18)
C19 P2 C15 C16 -86.0(2)
Ir1 P2 C15 C16 59.8(2)
O2 P2 C15 C17 -63.0(2)
C19 P2 C15 C17 38.7(2)
Ir1 P2 C15 C17 -175.46(16)
O2 P2 C15 C18 54.47(18)
C19 P2 C15 C18 156.12(17)
Ir1 P2 C15 C18 -58.02(19)
O2 P2 C19 C21 157.51(17)
C15 P2 C19 C21 55.4(2)
Ir1 P2 C19 C21 -88.56(18)
O2 P2 C19 C20 -83.61(18)
C15 P2 C19 C20 174.23(17)
Ir1 P2 C19 C20 30.3(2)
O2 P2 C19 C22 34.0(2)
C15 P2 C19 C22 -68.2(2)
Ir1 P2 C19 C22 147.91(16)
Ir1 P3 C23 C28 77.80(19)
Ir1 P3 C23 C24 -100.09(18)
C28 C23 C24 C25 -3.4(3)
P3 C23 C24 C25 174.49(17)
C28 C23 C24 C29 176.5(2)
P3 C23 C24 C29 -5.6(3)
C23 C24 C25 C26 -0.1(3)
C29 C24 C25 C26 179.9(2)
C24 C25 C26 C27 2.8(4)
C24 C25 C26 C30 -177.5(2)
C25 C26 C27 C28 -1.9(4)
C30 C26 C27 C28 178.4(2)
C26 C27 C28 C23 -1.6(4)
C26 C27 C28 C31 176.6(2)
C24 C23 C28 C27 4.2(3)
P3 C23 C28 C27 -173.69(17)
C24 C23 C28 C31 -173.8(2)
P3 C23 C28 C31 8.2(3)
C5_1 C1_1 C4_1 C3_1 171.8(6)
C2_1 C3_1 C4_1 C1_1 58.2(9)
C12_1 C13_1 C14_1 C11_1 174(2)
C15_1 C11_1 C14_1 C13_1 179.2(12)
